data_7040070
loop_
_publ_author_name
'Tian, Aixiang'
'Tian, Yan'
'Ning, Yali'
'Hou, Xue'
'Ni, Huaiping'
'Ji, Xuebin'
'Liu, Guocheng'
'Ying, Jun'

_publ_section_title
;
 A series of Keggin-based compounds constructed by conjugate ring-rich
 pyrazine and quinoxaline derivatives.
;
_journal_issue 35
_journal_name_full 'Dalton transactions (Cambridge, England : 2003)'
_journal_page_first 13925
_journal_page_last 13936
_journal_paper_doi 10.1039/c6dt02233b
_journal_volume 45
_journal_year 2016
_chemical_formula_moiety '0.5(C80 H56 Ag4 Mo24 N8 O80 Si2), 2(C16 H36 N)'
_chemical_formula_sum 'C72 H100 Ag2 Mo12 N6 O40 Si'
_chemical_formula_weight 3084.68
_space_group_crystal_system monoclinic
_space_group_IT_number 14
_space_group_name_Hall '-P 2yn'
_space_group_name_H-M_alt 'P 1 21/n 1'
_symmetry_space_group_name_Hall '-P 2yn'
_symmetry_space_group_name_H-M 'P 1 21/n 1'
_atom_sites_solution_hydrogens geom
_audit_creation_date 2016-07-05
_audit_creation_method
;
Olex2 1.2-beta
(compiled 2016.02.19 svn.r3266 for OlexSys, GUI svn.r5155)
;
_audit_update_record
;
2016-07-12 deposited with the CCDC.
2016-07-28 downloaded from the CCDC.
;
_cell_angle_alpha 90
_cell_angle_beta 101.1530(10)
_cell_angle_gamma 90
_cell_formula_units_Z 2
_cell_length_a 16.9259(6)
_cell_length_b 13.7086(5)
_cell_length_c 21.2814(8)
_cell_measurement_reflns_used 7629
_cell_measurement_temperature 293(2)
_cell_measurement_theta_max 28.35
_cell_measurement_theta_min 1.71
_cell_volume 4844.7(3)
_computing_cell_refinement 'SMART (Bruker, 2001)'
_computing_data_collection 'SMART (Bruker, 2001)'
_computing_data_reduction 'SAINT+ (Bruker, 1999)'
_computing_molecular_graphics 'Olex2 (Dolomanov et al., 2009)'
_computing_publication_material 'Olex2 (Dolomanov et al., 2009)'
_computing_structure_refinement 'ShelXL (Sheldrick, 2015)'
_computing_structure_solution 'SHELXS-97 (Sheldrick, 1990)'
_diffrn_ambient_temperature 293
_diffrn_measured_fraction_theta_full 1.000
_diffrn_measured_fraction_theta_max 0.999
_diffrn_measurement_device_type 'Bruker P4'
_diffrn_measurement_method '\w scans'
_diffrn_radiation_monochromator graphite
_diffrn_radiation_type MoK\a
_diffrn_radiation_wavelength 0.71073
_diffrn_reflns_av_R_equivalents 0.0393
_diffrn_reflns_av_unetI/netI 0.0481
_diffrn_reflns_Laue_measured_fraction_full 1.000
_diffrn_reflns_Laue_measured_fraction_max 0.999
_diffrn_reflns_limit_h_max 22
_diffrn_reflns_limit_h_min -22
_diffrn_reflns_limit_k_max 17
_diffrn_reflns_limit_k_min -18
_diffrn_reflns_limit_l_max 21
_diffrn_reflns_limit_l_min -28
_diffrn_reflns_number 35534
_diffrn_reflns_point_group_measured_fraction_full 1.000
_diffrn_reflns_point_group_measured_fraction_max 0.999
_diffrn_reflns_theta_full 25.242
_diffrn_reflns_theta_max 28.346
_diffrn_reflns_theta_min 1.708
_exptl_absorpt_coefficient_mu 1.987
_exptl_absorpt_correction_type none
_exptl_crystal_colour yellow
_exptl_crystal_colour_primary yellow
_exptl_crystal_density_diffrn 2.115
_exptl_crystal_description block
_exptl_crystal_F_000 3012
_exptl_crystal_size_max 0.21
_exptl_crystal_size_mid 0.17
_exptl_crystal_size_min 0.15
_refine_diff_density_max 1.862
_refine_diff_density_min -1.600
_refine_diff_density_rms 0.132
_refine_ls_extinction_method none
_refine_ls_goodness_of_fit_ref 1.018
_refine_ls_hydrogen_treatment constr
_refine_ls_matrix_type full
_refine_ls_number_parameters 672
_refine_ls_number_reflns 12094
_refine_ls_number_restraints 714
_refine_ls_restrained_S_all 1.087
_refine_ls_R_factor_all 0.0812
_refine_ls_R_factor_gt 0.0478
_refine_ls_shift/su_max 0.002
_refine_ls_shift/su_mean 0.000
_refine_ls_structure_factor_coef Fsqd
_refine_ls_weighting_details 'w=1/[\s^2^(Fo^2^)+(0.0265P)^2^+23.2943P] where P=(Fo^2^+2Fc^2^)/3'
_refine_ls_weighting_scheme calc
_refine_ls_wR_factor_gt 0.0905
_refine_ls_wR_factor_ref 0.1035
_reflns_Friedel_coverage 0.000
_reflns_number_gt 8501
_reflns_number_total 12094
_reflns_threshold_expression 'I > 2\s(I)'
_cod_data_source_file c6dt02233b2.cif
_cod_data_source_block compound-4
_cod_depositor_comments 'Adding full bibliography for 7040067--7040071.cif.'
_cod_database_code 7040070
_shelx_space_group_comment
;
The symmetry employed for this shelxl refinement is uniquely defined
by the following loop, which should always be used as a source of
symmetry information in preference to the above space-group names.
They are only intended as comments.
;
_olex2_refinement_description
;
1. Fixed Uiso
 At 1.2 times of:
  All C(H) groups, All C(H,H) groups, All C(H,H,H,H) groups
 At 1.5 times of:
  All C(H,H,H) groups, All C(H,H,H,H,H,H) groups
2. Restrained distances
 C34A-C35A = C34-C35
 1.57 with sigma of 0.01
 C25-C26
 1.57 with sigma of 0.01
 C34-C33 \\sim C33-C34A
 with sigma of 0.02
 C34A-C35A \\sim C34-C35
 with sigma of 0.02
 C35A-C36 \\sim C36-C35
 with sigma of 0.02
3. Uiso/Uaniso restraints and constraints
Uanis(O13) \\sim Ueq: with sigma of 0.005 and sigma for terminal atoms of 0.005
4. Rigid body (RIGU) restrains
 All non-hydrogen atoms
 with sigma for 1-2 distances of 0.004 and sigma for 1-3 distances of 0.004
5. Others
 Sof(H30C)=Sof(H30D)=Sof(C32A)=Sof(H32D)=Sof(H32E)=Sof(H32F)=Sof(C31A)=
 Sof(H31C)=Sof(H31D)=1-FVAR(1)
 Sof(H30A)=Sof(H30B)=Sof(C32)=Sof(H32A)=Sof(H32B)=Sof(H32C)=Sof(C31)=Sof(H31A)=
 Sof(H31B)=FVAR(1)
 Sof(H27C)=Sof(H27D)=Sof(C28A)=Sof(H28D)=Sof(H28E)=Sof(H28F)=1-FVAR(2)
 Sof(C28)=Sof(H28A)=Sof(H28B)=Sof(H28C)=Sof(H27A)=Sof(H27B)=FVAR(2)
 Sof(H33C)=Sof(H33D)=Sof(H36D)=Sof(H36E)=Sof(H36F)=Sof(C35A)=Sof(H35C)=
 Sof(H35D)=Sof(C34A)=Sof(H34C)=Sof(H34D)=1-FVAR(3)
 Sof(H33A)=Sof(H33B)=Sof(C34)=Sof(H34A)=Sof(H34B)=Sof(C35)=Sof(H35A)=Sof(H35B)=
 Sof(H36A)=Sof(H36B)=Sof(H36C)=FVAR(3)
 Fixed Sof: O1(0.5) O1'(0.5) O2(0.5) O2'(0.5)
6.a Secondary CH2 refined with riding coordinates:
 C21(H21A,H21B), C22(H22A,H22B), C23(H23A,H23B), C25(H25A,H25B), C26(H26A,
 H26B), C27(H27C,H27D), C27(H27A,H27B), C29(H29A,H29B), C30(H30A,H30B),
 C30(H30C,H30D), C33(H33A,H33B), C33(H33C,H33D), C34(H34A,H34B), C35(H35A,H35B),
  C31(H31A,H31B), C31A(H31C,H31D), C35A(H35C,H35D), C34A(H34C,H34D)
6.b Me refined with riding coordinates:
 C36(H36A,H36B,H36C), C36(H36D,H36E,H36F)
6.c Aromatic/amide H refined with riding coordinates:
 C4(H4), C5(H5), C6(H6), C7(H7), C10(H10), C11(H11), C12(H12), C13(H13),
 C14(H14), C16(H16), C17(H17), C18(H18), C19(H19), C20(H20)
6.d Idealised Me refined as rotating group:
 C24(H24A,H24B,H24C), C28(H28A,H28B,H28C), C32(H32A,H32B,H32C), C32A(H32D,H32E,
 H32F), C28A(H28D,H28E,H28F)
;
_shelx_shelxl_version_number 2014/7
_olex2_submission_special_instructions 'No special instructions were received'

loop_
_space_group_symop_operation_xyz
'x, y, z'
'-x+1/2, y+1/2, -z+1/2'
'-x, -y, -z'
'x-1/2, -y-1/2, z-1/2'

loop_
_atom_site_label
_atom_site_type_symbol
_atom_site_fract_x
_atom_site_fract_y
_atom_site_fract_z
_atom_site_U_iso_or_equiv
_atom_site_adp_type
_atom_site_occupancy
_atom_site_site_symmetry_order
_atom_site_calc_flag
_atom_site_refinement_flags_posn
_atom_site_refinement_flags_adp
_atom_site_refinement_flags_occupancy
_atom_site_disorder_assembly
_atom_site_disorder_group
Ag1 Ag 0.21724(3) 0.83600(3) 0.77530(2) 0.04446(12) Uani 1 1 d . U . . .
Mo1 Mo 0.06171(3) 1.10957(4) 0.86828(3) 0.04284(14) Uani 1 1 d . U . . .
O1 O 0.0099(4) 0.9812(5) 0.9243(3) 0.0309(14) Uani 0.5 1 d . U . . .
O1' O 0.0922(4) 1.0044(5) 1.0430(3) 0.0271(14) Uani 0.5 1 d . U . . .
N1 N 0.2527(3) 0.6898(3) 0.7538(2) 0.0353(10) Uani 1 1 d . U . . .
Si1 Si 0.0000 1.0000 1.0000 0.0252(4) Uani 1 2 d S TU P . .
C1 C 0.3063(3) 0.6391(4) 0.7944(3) 0.0331(11) Uani 1 1 d . U . . .
Mo2 Mo -0.17915(3) 1.12955(4) 0.94193(2) 0.03879(12) Uani 1 1 d . U . . .
O2 O -0.0458(4) 0.9054(5) 1.0226(3) 0.0297(14) Uani 0.5 1 d . U . . .
O2' O -0.0472(4) 1.0979(5) 1.0055(3) 0.0312(15) Uani 0.5 1 d . U . . .
C2 C 0.3210(3) 0.5381(4) 0.7826(3) 0.0353(12) Uani 1 1 d . U . . .
N2 N 0.2814(3) 0.4941(3) 0.7307(2) 0.0370(10) Uani 1 1 d . U . . .
Mo3 Mo -0.18701(3) 0.87773(4) 0.97863(2) 0.04159(13) Uani 1 1 d . U . . .
O3 O 0.1186(3) 0.7815(3) 0.8421(2) 0.0510(11) Uani 1 1 d . U . . .
N3 N 0.3774(3) 0.9323(4) 0.3092(3) 0.0623(15) Uani 1 1 d . U . . .
C3 C 0.2321(3) 0.5473(4) 0.6855(3) 0.0366(12) Uani 1 1 d . U . . .
O4 O -0.0028(4) 0.6235(3) 1.0226(2) 0.0718(15) Uani 1 1 d . U . . .
Mo4 Mo 0.08561(3) 0.85393(4) 0.89505(2) 0.03521(12) Uani 1 1 d . U . . .
C4 C 0.1976(4) 0.5058(5) 0.6263(3) 0.0453(14) Uani 1 1 d . U . . .
H4 H 0.2050 0.4399 0.6190 0.054 Uiso 1 1 calc R . . . .
Mo5 Mo -0.10847(3) 0.95395(4) 0.84390(2) 0.04450(14) Uani 1 1 d . U . . .
O5 O -0.1596(3) 0.9424(3) 0.76978(19) 0.0509(11) Uani 1 1 d . U . . .
C5 C 0.1533(4) 0.5616(5) 0.5798(3) 0.0511(16) Uani 1 1 d . U . . .
H5 H 0.1325 0.5342 0.5401 0.061 Uiso 1 1 calc R . . . .
Mo6 Mo -0.00564(3) 0.74307(3) 1.01262(2) 0.03580(12) Uani 1 1 d . U . . .
O6 O -0.2721(3) 0.8154(4) 0.9644(2) 0.0618(13) Uani 1 1 d . U . . .
C6 C 0.1389(4) 0.6600(5) 0.5910(3) 0.0533(16) Uani 1 1 d . U . . .
H6 H 0.1082 0.6972 0.5586 0.064 Uiso 1 1 calc R . . . .
O7 O -0.2656(3) 1.1871(4) 0.9200(2) 0.0637(13) Uani 1 1 d . U . . .
C7 C 0.1690(4) 0.7018(5) 0.6485(3) 0.0460(14) Uani 1 1 d . U . . .
H7 H 0.1578 0.7668 0.6558 0.055 Uiso 1 1 calc R . . . .
O8 O 0.0967(3) 1.1545(3) 0.8068(2) 0.0518(11) Uani 1 1 d . U . . .
C8 C 0.2171(3) 0.6469(4) 0.6968(3) 0.0355(12) Uani 1 1 d . U . . .
O9 O -0.2219(4) 1.0019(4) 0.9680(2) 0.0871(17) Uani 1 1 d . U . . .
C9 C 0.3521(3) 0.6910(4) 0.8510(3) 0.0351(11) Uani 1 1 d . U . . .
O10 O -0.1610(3) 0.8785(5) 1.0650(2) 0.0814(18) Uani 1 1 d . U . . .
C10 C 0.3160(4) 0.7260(4) 0.8992(3) 0.0419(13) Uani 1 1 d . U . . .
H10 H 0.2612 0.7161 0.8971 0.050 Uiso 1 1 calc R . . . .
O11 O 0.0298(3) 0.7555(4) 0.9377(2) 0.0668(14) Uani 1 1 d . U . . .
C11 C 0.3605(4) 0.7759(5) 0.9508(3) 0.0519(16) Uani 1 1 d . U . . .
H11 H 0.3358 0.7987 0.9833 0.062 Uiso 1 1 calc R . . . .
O12 O -0.1075(3) 1.2258(4) 0.9430(2) 0.0724(15) Uani 1 1 d . U . . .
C12 C 0.4405(4) 0.7914(5) 0.9536(3) 0.0585(17) Uani 1 1 d . U . . .
H12 H 0.4700 0.8260 0.9878 0.070 Uiso 1 1 calc R . . . .
O13 O -0.0268(3) 0.8687(4) 0.8455(3) 0.0860(16) Uani 1 1 d . U . . .
C13 C 0.4785(4) 0.7563(6) 0.9062(4) 0.066(2) Uani 1 1 d . U . . .
H13 H 0.5333 0.7666 0.9088 0.079 Uiso 1 1 calc R . . . .
O14 O -0.1667(4) 1.0708(4) 0.8684(3) 0.0863(17) Uani 1 1 d . U . . .
C14 C 0.4344(4) 0.7058(5) 0.8550(3) 0.0529(17) Uani 1 1 d . U . . .
H14 H 0.4597 0.6817 0.8232 0.063 Uiso 1 1 calc R . . . .
O15 O -0.1098(3) 0.7657(5) 0.9804(2) 0.0820(17) Uani 1 1 d . U . . .
C15 C 0.3832(4) 0.4807(4) 0.8265(3) 0.0421(13) Uani 1 1 d . U . . .
O16 O 0.1060(3) 0.9743(3) 0.8661(3) 0.0856(18) Uani 1 1 d . U . . .
C16 C 0.3851(5) 0.4724(5) 0.8916(3) 0.0575(17) Uani 1 1 d . U . . .
H16 H 0.3459 0.5029 0.9098 0.069 Uiso 1 1 calc R . . . .
O17 O 0.0232(3) 1.2168(5) 0.9019(2) 0.0821(17) Uani 1 1 d . U . . .
C17 C 0.4454(5) 0.4185(6) 0.9296(4) 0.072(2) Uani 1 1 d . U . . .
H17 H 0.4464 0.4126 0.9733 0.087 Uiso 1 1 calc R . . . .
O18 O -0.0338(3) 1.0598(4) 0.8293(3) 0.0927(19) Uani 1 1 d . U . . .
C18 C 0.5036(6) 0.3741(6) 0.9032(5) 0.085(2) Uani 1 1 d . U . . .
H18 H 0.5438 0.3379 0.9289 0.102 Uiso 1 1 calc R . . . .
O19 O -0.1659(4) 0.8812(4) 0.8895(3) 0.0859(17) Uani 1 1 d . U . . .
C19 C 0.5028(5) 0.3827(6) 0.8392(5) 0.080(2) Uani 1 1 d . U . . .
H19 H 0.5427 0.3529 0.8215 0.096 Uiso 1 1 calc R . . . .
O20 O -0.1678(3) 1.1489(4) 1.0374(2) 0.0648(14) Uani 1 1 d . U . . .
C20 C 0.4428(4) 0.4356(5) 0.8007(4) 0.0570(17) Uani 1 1 d . U . . .
H20 H 0.4424 0.4410 0.7571 0.068 Uiso 1 1 calc R . . . .
C21 C 0.4646(4) 0.9253(5) 0.3440(3) 0.0590(17) Uani 1 1 d . U . . .
H21A H 0.4652 0.9148 0.3891 0.071 Uiso 1 1 calc R . . . .
H21B H 0.4887 0.8685 0.3281 0.071 Uiso 1 1 calc R . . . .
C22 C 0.5165(4) 1.0134(6) 0.3372(4) 0.0638(19) Uani 1 1 d . U . . .
H22A H 0.5143 1.0262 0.2921 0.077 Uiso 1 1 calc R . . . .
H22B H 0.4948 1.0699 0.3554 0.077 Uiso 1 1 calc R . . . .
C23 C 0.6021(5) 0.9995(8) 0.3695(6) 0.102(3) Uani 1 1 d . U . . .
H23A H 0.6233 0.9419 0.3521 0.123 Uiso 1 1 calc R . . . .
H23B H 0.6044 0.9886 0.4148 0.123 Uiso 1 1 calc R . . . .
C24 C 0.6539(6) 1.0857(8) 0.3611(6) 0.122(4) Uani 1 1 d . U . . .
H24A H 0.6496 1.0990 0.3163 0.184 Uiso 1 1 calc GR . . . .
H24B H 0.7089 1.0715 0.3799 0.184 Uiso 1 1 calc GR . . . .
H24C H 0.6362 1.1416 0.3818 0.184 Uiso 1 1 calc GR . . . .
C25 C 0.3347(5) 1.0075(6) 0.3394(5) 0.086(2) Uani 1 1 d D U . . .
H25A H 0.2813 1.0156 0.3134 0.103 Uiso 1 1 calc R . . . .
H25B H 0.3629 1.0689 0.3385 0.103 Uiso 1 1 calc R . . . .
C26 C 0.3257(7) 0.9877(8) 0.4087(5) 0.110(3) Uani 1 1 d D U . . .
H26A H 0.3077 0.9212 0.4125 0.132 Uiso 1 1 calc R . . . .
H26B H 0.3773 0.9957 0.4373 0.132 Uiso 1 1 calc R . . . .
C28 C 0.244(4) 1.059(3) 0.473(2) 0.197(18) Uani 0.58(6) 1 d . U . A 1
H28A H 0.2218 0.9972 0.4805 0.296 Uiso 0.58(6) 1 calc GR . . A 1
H28B H 0.2044 1.1092 0.4719 0.296 Uiso 0.58(6) 1 calc GR . . A 1
H28C H 0.2892 1.0730 0.5073 0.296 Uiso 0.58(6) 1 calc GR . . A 1
C27 C 0.2655(10) 1.0577(12) 0.4269(10) 0.185(7) Uani 1 1 d . U . . .
H27C H 0.2928 1.0985 0.4617 0.222 Uiso 0.42(6) 1 calc R . . A 2
H27D H 0.2461 1.1000 0.3906 0.222 Uiso 0.42(6) 1 calc R . . A 2
H27A H 0.2865 1.1224 0.4216 0.222 Uiso 0.58(6) 1 calc R . . A 1
H27B H 0.2173 1.0511 0.3941 0.222 Uiso 0.58(6) 1 calc R . . A 1
C29 C 0.3731(6) 0.9640(8) 0.2403(4) 0.098(3) Uani 1 1 d . U . . .
H29A H 0.3168 0.9659 0.2194 0.117 Uiso 1 1 calc R . . . .
H29B H 0.3935 1.0302 0.2407 0.117 Uiso 1 1 calc R . . . .
C30 C 0.4163(7) 0.9046(10) 0.2011(5) 0.126(4) Uani 1 1 d . U . . .
H30A H 0.3880 0.8455 0.1850 0.151 Uiso 0.50(2) 1 calc R . . B 1
H30B H 0.4713 0.8901 0.2218 0.151 Uiso 0.50(2) 1 calc R . . B 1
H30C H 0.3893 0.8420 0.1995 0.151 Uiso 0.50(2) 1 calc R . . B 2
H30D H 0.4684 0.8946 0.2288 0.151 Uiso 0.50(2) 1 calc R . . B 2
C32 C 0.4402(14) 0.956(2) 0.0985(11) 0.104(8) Uani 0.50(2) 1 d . U . B 1
H32A H 0.4507 1.0063 0.0701 0.156 Uiso 0.50(2) 1 calc GR . . B 1
H32B H 0.4027 0.9098 0.0753 0.156 Uiso 0.50(2) 1 calc GR . . B 1
H32C H 0.4895 0.9229 0.1163 0.156 Uiso 0.50(2) 1 calc GR . . B 1
C33 C 0.3392(5) 0.8321(6) 0.3113(4) 0.071(2) Uani 1 1 d D U . . .
H33A H 0.3278 0.8241 0.3539 0.085 Uiso 0.36(3) 1 calc R . . C 1
H33B H 0.3800 0.7843 0.3069 0.085 Uiso 0.36(3) 1 calc R . . C 1
H33C H 0.3509 0.8070 0.3547 0.085 Uiso 0.64(3) 1 calc R . . C 2
H33D H 0.3613 0.7872 0.2840 0.085 Uiso 0.64(3) 1 calc R . . C 2
C34 C 0.2619(13) 0.803(3) 0.2635(11) 0.082(7) Uani 0.36(3) 1 d D U . C 1
H34A H 0.2713 0.7445 0.2404 0.098 Uiso 0.36(3) 1 calc R . . C 1
H34B H 0.2458 0.8550 0.2328 0.098 Uiso 0.36(3) 1 calc R . . C 1
C35 C 0.1953(12) 0.784(4) 0.3029(12) 0.105(11) Uani 0.36(3) 1 d D U . C 1
H35A H 0.2132 0.7338 0.3343 0.126 Uiso 0.36(3) 1 calc R . . C 1
H35B H 0.1870 0.8434 0.3259 0.126 Uiso 0.36(3) 1 calc R . . C 1
C36 C 0.1171(5) 0.7542(7) 0.2620(5) 0.097(3) Uani 1 1 d D U . . .
H36A H 0.0780 0.7436 0.2885 0.146 Uiso 0.36(3) 1 calc R . . C 1
H36B H 0.0985 0.8046 0.2315 0.146 Uiso 0.36(3) 1 calc R . . C 1
H36C H 0.1247 0.6950 0.2399 0.146 Uiso 0.36(3) 1 calc R . . C 1
H36D H 0.0910 0.6917 0.2584 0.146 Uiso 0.64(3) 1 calc R . . C 2
H36E H 0.0975 0.7929 0.2934 0.146 Uiso 0.64(3) 1 calc R . . C 2
H36F H 0.1058 0.7868 0.2214 0.146 Uiso 0.64(3) 1 calc R . . C 2
C31 C 0.4090(16) 0.995(2) 0.1457(10) 0.103(7) Uani 0.50(2) 1 d . U . B 1
H31A H 0.3533 1.0136 0.1306 0.123 Uiso 0.50(2) 1 calc R . . B 1
H31B H 0.4394 1.0520 0.1632 0.123 Uiso 0.50(2) 1 calc R . . B 1
C32A C 0.471(2) 1.013(2) 0.1300(16) 0.148(13) Uani 0.50(2) 1 d . U . B 2
H32D H 0.4933 1.0179 0.0922 0.222 Uiso 0.50(2) 1 calc GR . . B 2
H32E H 0.5116 1.0243 0.1671 0.222 Uiso 0.50(2) 1 calc GR . . B 2
H32F H 0.4283 1.0597 0.1282 0.222 Uiso 0.50(2) 1 calc GR . . B 2
C31A C 0.4375(18) 0.914(2) 0.1336(12) 0.118(8) Uani 0.50(2) 1 d . U . B 2
H31C H 0.4770 0.8648 0.1279 0.141 Uiso 0.50(2) 1 calc R . . B 2
H31D H 0.3897 0.9047 0.1007 0.141 Uiso 0.50(2) 1 calc R . . B 2
C28A C 0.196(3) 1.012(5) 0.447(3) 0.20(2) Uani 0.42(6) 1 d . U . A 2
H28D H 0.1616 0.9846 0.4099 0.293 Uiso 0.42(6) 1 calc GR . . A 2
H28E H 0.1670 1.0607 0.4655 0.293 Uiso 0.42(6) 1 calc GR . . A 2
H28F H 0.2143 0.9620 0.4773 0.293 Uiso 0.42(6) 1 calc GR . . A 2
C35A C 0.2030(7) 0.7409(9) 0.2816(13) 0.093(6) Uani 0.64(3) 1 d D U . C 2
H35C H 0.2230 0.7012 0.2504 0.112 Uiso 0.64(3) 1 calc R . . C 2
H35D H 0.2147 0.7073 0.3225 0.112 Uiso 0.64(3) 1 calc R . . C 2
C34A C 0.2453(7) 0.8407(9) 0.2876(11) 0.079(5) Uani 0.64(3) 1 d D U . C 2
H34C H 0.2231 0.8809 0.3174 0.095 Uiso 0.64(3) 1 calc R . . C 2
H34D H 0.2344 0.8729 0.2462 0.095 Uiso 0.64(3) 1 calc R . . C 2

loop_
_atom_site_aniso_label
_atom_site_aniso_U_11
_atom_site_aniso_U_22
_atom_site_aniso_U_33
_atom_site_aniso_U_23
_atom_site_aniso_U_13
_atom_site_aniso_U_12
Ag1 0.0574(3) 0.0276(2) 0.0484(3) -0.00145(19) 0.0101(2) 0.0053(2)
Mo1 0.0364(3) 0.0542(3) 0.0396(3) 0.0179(2) 0.0118(2) -0.0023(2)
O1 0.031(3) 0.028(3) 0.033(3) -0.004(2) 0.005(2) -0.006(3)
O1' 0.028(3) 0.028(3) 0.025(3) -0.006(3) 0.003(3) -0.004(3)
N1 0.037(2) 0.032(2) 0.037(2) -0.0019(18) 0.0067(18) 0.0020(19)
Si1 0.0258(10) 0.0264(10) 0.0228(9) -0.0008(7) 0.0031(8) -0.0031(8)
C1 0.035(3) 0.031(2) 0.035(2) -0.0004(19) 0.011(2) 0.000(2)
Mo2 0.0390(3) 0.0436(3) 0.0338(3) 0.0019(2) 0.0072(2) 0.0127(2)
O2 0.033(3) 0.032(3) 0.025(3) -0.001(2) 0.007(3) 0.000(2)
O2' 0.037(3) 0.027(3) 0.032(3) -0.005(3) 0.013(3) -0.004(3)
C2 0.042(3) 0.027(2) 0.036(3) -0.0007(19) 0.007(2) -0.001(2)
N2 0.042(3) 0.028(2) 0.039(2) -0.0004(18) 0.005(2) 0.0010(19)
Mo3 0.0372(3) 0.0503(3) 0.0396(3) -0.0136(2) 0.0133(2) -0.0184(2)
O3 0.054(3) 0.056(3) 0.049(2) -0.021(2) 0.025(2) -0.012(2)
N3 0.052(3) 0.050(3) 0.075(4) 0.024(3) -0.011(3) 0.001(2)
C3 0.033(3) 0.034(3) 0.041(3) 0.000(2) 0.003(2) -0.001(2)
O4 0.109(4) 0.034(2) 0.064(3) 0.005(2) -0.004(3) -0.011(2)
Mo4 0.0320(2) 0.0331(3) 0.0416(3) -0.0092(2) 0.0099(2) 0.0003(2)
C4 0.046(3) 0.037(3) 0.049(3) -0.009(2) 0.000(3) -0.001(3)
Mo5 0.0561(3) 0.0378(3) 0.0311(3) -0.0002(2) -0.0127(2) -0.0086(2)
O5 0.060(3) 0.052(3) 0.034(2) -0.0058(18) -0.0067(19) 0.004(2)
C5 0.049(4) 0.054(3) 0.046(3) -0.007(3) -0.002(3) 0.002(3)
Mo6 0.0480(3) 0.0255(2) 0.0346(2) -0.00155(19) 0.0098(2) 0.0001(2)
O6 0.044(2) 0.069(3) 0.075(3) -0.026(3) 0.017(2) -0.018(2)
C6 0.049(4) 0.057(4) 0.048(3) 0.001(3) -0.005(3) 0.006(3)
O7 0.044(2) 0.085(4) 0.061(3) 0.016(3) 0.006(2) 0.016(2)
C7 0.045(3) 0.038(3) 0.051(3) 0.002(2) -0.002(3) 0.009(3)
O8 0.067(3) 0.051(3) 0.045(2) 0.012(2) 0.029(2) 0.011(2)
C8 0.033(3) 0.032(3) 0.041(3) -0.002(2) 0.007(2) 0.000(2)
O9 0.164(5) 0.052(3) 0.061(3) -0.010(2) 0.059(3) -0.010(3)
C9 0.044(3) 0.027(3) 0.034(2) 0.003(2) 0.008(2) -0.001(2)
O10 0.058(3) 0.139(5) 0.042(2) -0.031(3) -0.001(2) 0.039(3)
C10 0.044(3) 0.047(3) 0.035(3) -0.002(2) 0.007(2) 0.007(3)
O11 0.057(3) 0.105(4) 0.037(2) -0.001(2) 0.005(2) -0.038(3)
C11 0.062(4) 0.058(4) 0.032(3) -0.006(3) 0.003(3) 0.014(3)
O12 0.065(3) 0.119(4) 0.033(2) -0.002(2) 0.009(2) -0.034(3)
C12 0.065(4) 0.062(4) 0.042(3) -0.011(3) -0.004(3) 0.003(3)
O13 0.055(2) 0.056(3) 0.137(4) 0.024(3) -0.007(2) -0.006(2)
C13 0.049(4) 0.083(5) 0.064(4) -0.022(4) 0.006(3) -0.018(3)
O14 0.159(5) 0.044(3) 0.075(3) -0.004(2) 0.069(3) -0.006(3)
C14 0.044(3) 0.064(4) 0.054(4) -0.016(3) 0.017(3) -0.012(3)
O15 0.065(3) 0.135(4) 0.043(3) -0.027(3) 0.004(2) 0.036(3)
C15 0.051(3) 0.027(3) 0.042(3) 0.003(2) -0.005(2) -0.004(2)
O16 0.038(2) 0.043(3) 0.162(5) 0.021(3) -0.015(3) -0.008(2)
C16 0.073(4) 0.048(4) 0.046(3) 0.007(3) -0.003(3) -0.003(3)
O17 0.053(3) 0.146(5) 0.044(3) -0.032(3) 0.001(2) 0.032(3)
C17 0.089(5) 0.054(4) 0.061(4) 0.015(3) -0.019(4) -0.010(4)
O18 0.043(3) 0.044(3) 0.178(5) 0.031(3) -0.014(3) 0.000(2)
C18 0.079(5) 0.064(5) 0.098(5) 0.020(4) -0.020(4) 0.009(4)
O19 0.167(5) 0.041(3) 0.067(3) -0.007(2) 0.065(3) -0.008(3)
C19 0.067(5) 0.062(5) 0.099(5) 0.012(4) -0.009(4) 0.020(4)
O20 0.054(3) 0.108(4) 0.032(2) -0.002(2) 0.0075(19) -0.035(3)
C20 0.060(4) 0.043(4) 0.064(4) 0.001(3) 0.002(3) 0.010(3)
C21 0.051(3) 0.062(4) 0.058(4) 0.008(3) -0.004(3) 0.013(3)
C22 0.050(4) 0.068(4) 0.069(5) -0.003(4) 0.000(3) 0.007(3)
C23 0.046(4) 0.105(7) 0.145(9) 0.003(6) -0.009(5) 0.008(4)
C24 0.065(6) 0.118(8) 0.186(12) -0.018(8) 0.028(6) -0.004(5)
C25 0.046(4) 0.053(4) 0.152(6) 0.010(4) 0.003(4) 0.004(3)
C26 0.097(7) 0.081(7) 0.155(8) -0.024(6) 0.035(6) -0.001(5)
C28 0.21(4) 0.12(2) 0.31(2) -0.067(17) 0.15(2) -0.02(2)
C27 0.156(12) 0.124(10) 0.307(17) -0.051(11) 0.121(12) 0.005(9)
C29 0.083(6) 0.112(7) 0.084(5) 0.049(4) -0.022(4) -0.033(5)
C30 0.126(8) 0.164(9) 0.081(6) 0.011(5) 0.002(5) -0.064(7)
C32 0.096(14) 0.14(2) 0.072(10) 0.000(10) 0.004(9) -0.032(13)
C33 0.081(4) 0.053(4) 0.075(5) 0.016(3) 0.006(4) -0.008(3)
C34 0.084(8) 0.063(17) 0.093(12) -0.005(10) 0.005(7) -0.010(9)
C35 0.083(8) 0.11(3) 0.122(14) 0.013(13) 0.015(8) -0.001(11)
C36 0.080(5) 0.066(6) 0.139(9) 0.022(6) 0.007(5) -0.003(4)
C31 0.107(15) 0.122(14) 0.078(9) 0.002(8) 0.014(9) -0.042(11)
C32A 0.21(3) 0.110(15) 0.16(2) -0.004(13) 0.12(2) -0.023(15)
C31A 0.148(19) 0.109(15) 0.095(10) 0.032(9) 0.020(11) -0.012(13)
C28A 0.14(2) 0.17(3) 0.31(6) -0.02(3) 0.11(3) 0.005(18)
C35A 0.075(6) 0.053(7) 0.147(17) -0.011(8) 0.007(7) 0.002(5)
C34A 0.076(6) 0.051(7) 0.105(13) -0.010(7) 0.004(6) -0.005(5)

loop_
_atom_type_symbol
_atom_type_description
_atom_type_scat_dispersion_real
_atom_type_scat_dispersion_imag
_atom_type_scat_source
C C 0.0033 0.0016 'International Tables Vol C Tables 4.2.6.8 and 6.1.1.4'
H H 0.0000 0.0000 'International Tables Vol C Tables 4.2.6.8 and 6.1.1.4'
Ag Ag -0.8971 1.1015 'International Tables Vol C Tables 4.2.6.8 and 6.1.1.4'
Mo Mo -1.6832 0.6857 'International Tables Vol C Tables 4.2.6.8 and 6.1.1.4'
N N 0.0061 0.0033 'International Tables Vol C Tables 4.2.6.8 and 6.1.1.4'
O O 0.0106 0.0060 'International Tables Vol C Tables 4.2.6.8 and 6.1.1.4'
Si Si 0.0817 0.0704 'International Tables Vol C Tables 4.2.6.8 and 6.1.1.4'

loop_
_geom_angle_atom_site_label_1
_geom_angle_atom_site_label_2
_geom_angle_atom_site_label_3
_geom_angle
_geom_angle_site_symmetry_1
_geom_angle_site_symmetry_3
N1 Ag1 N2 154.71(18) . 2_556
N1 Ag1 O3 94.96(16) . .
N2 Ag1 O3 110.30(16) 2_556 .
O1 Mo1 O2 48.1(2) . 3_577
O8 Mo1 O1 153.1(2) . .
O8 Mo1 O2 157.1(2) . 3_577
O8 Mo1 O10 98.7(2) . 3_577
O8 Mo1 O16 97.6(2) . .
O8 Mo1 O17 102.8(3) . .
O8 Mo1 O18 101.7(3) . .
O10 Mo1 O1 92.6(3) 3_577 .
O10 Mo1 O2 63.4(2) 3_577 3_577
O10 Mo1 O16 79.9(2) 3_577 .
O16 Mo1 O1 60.3(2) . .
O16 Mo1 O2 93.2(3) . 3_577
O17 Mo1 O1 101.9(3) . .
O17 Mo1 O2 64.6(2) . 3_577
O17 Mo1 O10 88.3(2) . 3_577
O17 Mo1 O16 157.7(3) . .
O18 Mo1 O1 64.4(3) . .
O18 Mo1 O2 98.9(3) . 3_577
O18 Mo1 O10 156.9(3) . 3_577
O18 Mo1 O16 86.9(2) . .
O18 Mo1 O17 97.4(3) . .
Mo1 O1 Mo5 95.5(2) . .
Si1 O1 Mo1 118.9(3) . .
Si1 O1 Mo4 122.6(4) . .
Si1 O1 Mo5 119.1(4) . .
Mo4 O1 Mo1 98.3(3) . .
Mo4 O1 Mo5 96.9(2) . .
Si1 O1' Mo2 123.4(3) . 3_577
Si1 O1' Mo3 121.2(3) . 3_577
Si1 O1' Mo5 118.0(3) . 3_577
Mo2 O1' Mo3 97.5(2) 3_577 3_577
Mo2 O1' Mo5 95.8(2) 3_577 3_577
Mo3 O1' Mo5 94.6(2) 3_577 3_577
C1 N1 Ag1 122.1(4) . .
C1 N1 C8 118.6(5) . .
C8 N1 Ag1 119.3(4) . .
O1 Si1 O1 180.0 . 3_577
O1' Si1 O1 106.2(3) . .
O1' Si1 O1 73.8(3) . 3_577
O1' Si1 O1 73.8(3) 3_577 .
O1' Si1 O1 106.2(3) 3_577 3_577
O1' Si1 O1' 180.0(4) . 3_577
O2 Si1 O1 72.4(3) 3_577 .
O2 Si1 O1 72.4(3) . 3_577
O2 Si1 O1 107.6(3) 3_577 3_577
O2 Si1 O1 107.6(3) . .
O2 Si1 O1' 71.4(3) 3_577 .
O2 Si1 O1' 71.4(3) . 3_577
O2 Si1 O1' 108.6(3) 3_577 3_577
O2 Si1 O1' 108.6(3) . .
O2 Si1 O2 180.0 . 3_577
O2' Si1 O1 110.5(3) . .
O2' Si1 O1 69.5(3) . 3_577
O2' Si1 O1 69.5(3) 3_577 .
O2' Si1 O1 110.5(3) 3_577 3_577
O2' Si1 O1' 111.4(3) 3_577 3_577
O2' Si1 O1' 68.6(3) . 3_577
O2' Si1 O1' 68.6(3) 3_577 .
O2' Si1 O1' 111.4(3) . .
O2' Si1 O2 112.2(3) . .
O2' Si1 O2 67.8(3) 3_577 .
O2' Si1 O2 112.2(3) 3_577 3_577
O2' Si1 O2 67.8(3) . 3_577
O2' Si1 O2' 180.0 . 3_577
N1 C1 C2 120.8(5) . .
N1 C1 C9 117.6(5) . .
C2 C1 C9 121.6(5) . .
O1' Mo2 O2' 45.0(2) 3_577 .
O7 Mo2 O1' 156.4(3) . 3_577
O7 Mo2 O2' 156.6(3) . .
O7 Mo2 O9 98.5(3) . .
O7 Mo2 O12 102.3(3) . .
O7 Mo2 O14 102.4(3) . .
O7 Mo2 O20 97.4(2) . .
O9 Mo2 O1' 61.9(3) . 3_577
O9 Mo2 O2' 91.9(3) . .
O9 Mo2 O20 78.9(2) . .
O12 Mo2 O1' 99.8(3) . 3_577
O12 Mo2 O2' 64.8(2) . .
O12 Mo2 O9 156.4(3) . .
O12 Mo2 O14 98.5(2) . .
O12 Mo2 O20 87.56(19) . .
O14 Mo2 O1' 66.0(3) . 3_577
O14 Mo2 O2' 98.9(3) . .
O14 Mo2 O9 87.7(2) . .
O14 Mo2 O20 157.6(3) . .
O20 Mo2 O1' 91.7(2) . 3_577
O20 Mo2 O2' 64.0(2) . .
Mo1 O2 Mo3 94.2(2) 3_577 .
Si1 O2 Mo1 120.1(3) . 3_577
Si1 O2 O2' 54.7(3) . 3_577
Si1 O2 Mo3 120.0(3) . .
Si1 O2 Mo6 124.4(4) . .
O2' O2 Mo1 126.4(4) 3_577 3_577
O2' O2 Mo3 137.2(4) 3_577 .
O2' O2 Mo6 70.0(3) 3_577 .
Mo6 O2 Mo1 95.5(2) . 3_577
Mo6 O2 Mo3 95.6(2) . .
Si1 O2' Mo2 122.5(4) . .
Si1 O2' O2 57.5(3) . 3_577
Si1 O2' Mo4 121.5(4) . 3_577
Si1 O2' Mo6 123.2(4) . 3_577
Mo2 O2' Mo4 93.7(2) . 3_577
O2 O2' Mo2 126.5(4) 3_577 .
O2 O2' Mo4 134.5(4) 3_577 3_577
O2 O2' Mo6 65.9(3) 3_577 3_577
Mo6 O2' Mo2 94.5(2) 3_577 .
Mo6 O2' Mo4 93.7(2) 3_577 3_577
C1 C2 C15 121.7(5) . .
N2 C2 C1 120.6(5) . .
N2 C2 C15 117.7(5) . .
C2 N2 Ag1 119.7(4) . 2_546
C2 N2 C3 119.3(5) . .
C3 N2 Ag1 120.5(4) . 2_546
O1' Mo3 O2 47.0(2) 3_577 .
O6 Mo3 O1' 155.6(2) . 3_577
O6 Mo3 O2 155.8(3) . .
O6 Mo3 O9 102.3(3) . .
O6 Mo3 O10 102.9(3) . .
O6 Mo3 O15 98.5(3) . .
O6 Mo3 O19 98.5(3) . .
O9 Mo3 O1' 63.4(3) . 3_577
O9 Mo3 O2 100.1(3) . .
O9 Mo3 O10 97.6(3) . .
O9 Mo3 O15 156.8(3) . .
O9 Mo3 O19 88.4(2) . .
O10 Mo3 O1' 98.7(3) . 3_577
O10 Mo3 O2 65.0(2) . .
O10 Mo3 O15 87.5(2) . .
O10 Mo3 O19 156.0(3) . .
O15 Mo3 O1' 93.6(3) . 3_577
O15 Mo3 O2 61.5(2) . .
O19 Mo3 O1' 63.2(2) . 3_577
O19 Mo3 O2 91.1(3) . .
O19 Mo3 O15 78.6(2) . .
Mo4 O3 Ag1 123.4(2) . .
C21 N3 C33 107.9(5) . .
C25 N3 C21 110.0(6) . .
C25 N3 C29 106.5(7) . .
C25 N3 C33 111.8(6) . .
C29 N3 C21 110.4(6) . .
C29 N3 C33 110.3(6) . .
N2 C3 C4 120.7(5) . .
N2 C3 C8 120.2(5) . .
C4 C3 C8 119.0(5) . .
O1 Mo4 O2' 46.0(2) . 3_577
O3 Mo4 O1 154.0(2) . .
O3 Mo4 O2' 158.3(2) . 3_577
O3 Mo4 O11 99.0(2) . .
O3 Mo4 O13 96.4(3) . .
O3 Mo4 O16 101.5(3) . .
O3 Mo4 O20 102.6(2) . 3_577
O11 Mo4 O1 93.0(2) . .
O11 Mo4 O2' 63.3(2) . 3_577
O11 Mo4 O13 79.6(2) . .
O13 Mo4 O1 63.0(2) . .
O13 Mo4 O2' 92.5(3) . 3_577
O16 Mo4 O1 63.9(3) . .
O16 Mo4 O2' 98.6(3) . 3_577
O16 Mo4 O11 156.8(3) . .
O16 Mo4 O13 87.3(2) . .
O20 Mo4 O1 100.6(2) 3_577 .
O20 Mo4 O2' 66.7(2) 3_577 3_577
O20 Mo4 O11 89.0(2) 3_577 .
O20 Mo4 O13 159.2(3) 3_577 .
O20 Mo4 O16 97.1(2) 3_577 .
C5 C4 C3 120.2(6) . .
O1 Mo5 O1' 48.7(2) . 3_577
O5 Mo5 O1 155.0(2) . .
O5 Mo5 O1' 154.5(2) . 3_577
O5 Mo5 O13 102.3(3) . .
O5 Mo5 O14 97.6(2) . .
O5 Mo5 O18 98.7(3) . .
O5 Mo5 O19 102.9(3) . .
O13 Mo5 O1 63.7(3) . .
O13 Mo5 O1' 101.1(3) . 3_577
O13 Mo5 O14 157.9(3) . .
O13 Mo5 O18 88.2(2) . .
O14 Mo5 O1 94.3(3) . .
O14 Mo5 O1' 61.5(2) . 3_577
O18 Mo5 O1 61.9(2) . .
O18 Mo5 O1' 91.7(3) . 3_577
O18 Mo5 O14 79.4(2) . .
O19 Mo5 O1 99.5(3) . .
O19 Mo5 O1' 64.3(2) . 3_577
O19 Mo5 O13 97.0(3) . .
O19 Mo5 O14 87.6(2) . .
O19 Mo5 O18 156.0(3) . .
C4 C5 C6 120.6(6) . .
O2 Mo6 O2' 44.1(2) . 3_577
O4 Mo6 O2 158.5(3) . .
O4 Mo6 O2' 155.9(3) . 3_577
O4 Mo6 O11 101.5(3) . .
O4 Mo6 O12 98.6(3) . 3_577
O4 Mo6 O15 102.9(3) . .
O4 Mo6 O17 99.4(3) . 3_577
O11 Mo6 O2 98.1(2) . .
O11 Mo6 O2' 65.1(2) . 3_577
O11 Mo6 O12 86.93(19) . 3_577
O11 Mo6 O17 156.2(3) . 3_577
O12 Mo6 O2 91.3(2) 3_577 .
O12 Mo6 O2' 62.3(2) 3_577 3_577
O15 Mo6 O2 65.8(3) . .
O15 Mo6 O2' 98.6(3) . 3_577
O15 Mo6 O11 96.6(2) . .
O15 Mo6 O12 157.0(3) . 3_577
O15 Mo6 O17 89.5(2) . 3_577
O17 Mo6 O2 63.6(2) 3_577 .
O17 Mo6 O2' 91.3(3) 3_577 3_577
O17 Mo6 O12 78.9(2) 3_577 3_577
C7 C6 C5 120.8(6) . .
C6 C7 C8 119.9(6) . .
N1 C8 C3 119.9(5) . .
N1 C8 C7 120.7(5) . .
C7 C8 C3 119.4(5) . .
Mo3 O9 Mo2 136.9(4) . .
C10 C9 C1 122.3(5) . .
C10 C9 C14 119.0(6) . .
C14 C9 C1 118.7(5) . .
Mo3 O10 Mo1 137.3(3) . 3_577
C9 C10 C11 120.6(6) . .
Mo6 O11 Mo4 137.6(3) . .
C12 C11 C10 119.8(6) . .
Mo2 O12 Mo6 138.1(3) . 3_577
C11 C12 C13 120.8(6) . .
Mo5 O13 Mo4 136.3(4) . .
C14 C13 C12 119.5(7) . .
Mo2 O14 Mo5 136.7(3) . .
C13 C14 C9 120.2(6) . .
Mo6 O15 Mo3 136.7(3) . .
C16 C15 C2 123.2(6) . .
C20 C15 C2 118.0(6) . .
C20 C15 C16 118.8(6) . .
Mo4 O16 Mo1 137.4(3) . .
C15 C16 C17 120.0(8) . .
Mo1 O17 Mo6 136.0(3) . 3_577
C18 C17 C16 120.4(8) . .
Mo1 O18 Mo5 138.1(3) . .
C19 C18 C17 120.1(8) . .
Mo5 O19 Mo3 137.6(3) . .
C18 C19 C20 120.2(9) . .
Mo4 O20 Mo2 135.2(3) 3_577 .
C19 C20 C15 120.6(7) . .
C22 C21 N3 115.4(6) . .
C23 C22 C21 112.6(7) . .
C22 C23 C24 112.5(8) . .
N3 C25 C26 116.2(7) . .
C27 C26 C25 109.4(11) . .
C28 C27 C26 126(3) . .
C28A C27 C26 115(3) . .
C30 C29 N3 117.1(9) . .
C29 C30 C31 90.7(13) . .
C29 C30 C31A 135.7(16) . .
N3 C33 C34 121.6(14) . .
N3 C33 C34A 109.3(7) . .
C33 C34 C35 107.3(14) . .
C36 C35 C34 112.6(16) . .
C32 C31 C30 104(2) . .
C32A C31A C30 106(2) . .
C36 C35A C34A 109.7(10) . .
C35A C34A C33 112.6(9) . .

loop_
_geom_bond_atom_site_label_1
_geom_bond_atom_site_label_2
_geom_bond_distance
_geom_bond_site_symmetry_2
Ag1 N1 2.166(5) .
Ag1 N2 2.172(4) 2_556
Ag1 O3 2.506(4) .
Mo1 O1 2.386(7) .
Mo1 O2 2.398(7) 3_577
Mo1 O8 1.656(4) .
Mo1 O10 1.985(5) 3_577
Mo1 O16 2.004(5) .
Mo1 O17 1.810(5) .
Mo1 O18 1.803(5) .
O1 Si1 1.671(7) .
O1 Mo4 2.320(7) .
O1 Mo5 2.399(7) .
O1' Si1 1.651(6) .
O1' Mo2 2.336(7) 3_577
O1' Mo3 2.383(7) 3_577
O1' Mo5 2.437(6) 3_577
N1 C1 1.324(7) .
N1 C8 1.377(7) .
Si1 O1 1.671(7) 3_577
Si1 O1' 1.651(7) 3_577
Si1 O2 1.630(7) 3_577
Si1 O2 1.630(7) .
Si1 O2' 1.578(7) .
Si1 O2' 1.578(7) 3_577
C1 C2 1.437(7) .
C1 C9 1.482(7) .
Mo2 O1' 2.336(7) 3_577
Mo2 O2' 2.416(7) .
Mo2 O7 1.649(4) .
Mo2 O9 2.012(5) .
Mo2 O12 1.789(5) .
Mo2 O14 1.808(5) .
Mo2 O20 2.022(4) .
O2 Mo1 2.398(7) 3_577
O2 O2' 1.789(10) 3_577
O2 Mo3 2.422(7) .
O2 Mo6 2.348(7) .
O2' O2 1.789(10) 3_577
O2' Mo4 2.422(7) 3_577
O2' Mo6 2.415(7) 3_577
C2 N2 1.322(7) .
C2 C15 1.489(8) .
N2 Ag1 2.172(4) 2_546
N2 C3 1.357(7) .
Mo3 O1' 2.383(7) 3_577
Mo3 O6 1.652(4) .
Mo3 O9 1.802(6) .
Mo3 O10 1.806(5) .
Mo3 O15 2.012(5) .
Mo3 O19 1.996(5) .
O3 Mo4 1.677(4) .
N3 C21 1.521(8) .
N3 C25 1.476(10) .
N3 C29 1.518(10) .
N3 C33 1.522(9) .
C3 C4 1.403(8) .
C3 C8 1.418(8) .
O4 Mo6 1.653(4) .
Mo4 O2' 2.422(7) 3_577
Mo4 O11 1.967(5) .
Mo4 O13 1.999(5) .
Mo4 O16 1.818(5) .
Mo4 O20 1.796(4) 3_577
C4 C5 1.356(8) .
Mo5 O1' 2.437(6) 3_577
Mo5 O5 1.654(4) .
Mo5 O13 1.806(6) .
Mo5 O14 2.002(5) .
Mo5 O18 1.988(5) .
Mo5 O19 1.803(5) .
C5 C6 1.399(9) .
Mo6 O2' 2.415(7) 3_577
Mo6 O11 1.817(4) .
Mo6 O12 2.010(5) 3_577
Mo6 O15 1.791(5) .
Mo6 O17 1.978(5) 3_577
C6 C7 1.359(9) .
C7 C8 1.401(8) .
C9 C10 1.379(8) .
C9 C14 1.393(8) .
O10 Mo1 1.985(5) 3_577
C10 C11 1.385(8) .
C11 C12 1.360(10) .
O12 Mo6 2.010(5) 3_577
C12 C13 1.383(10) .
C13 C14 1.381(9) .
C15 C16 1.385(9) .
C15 C20 1.383(9) .
C16 C17 1.387(10) .
O17 Mo6 1.978(5) 3_577
C17 C18 1.367(12) .
C18 C19 1.364(13) .
C19 C20 1.380(9) .
O20 Mo4 1.796(4) 3_577
C21 C22 1.516(10) .
C22 C23 1.490(10) .
C23 C24 1.501(13) .
C25 C26 1.536(8) .
C26 C27 1.505(15) .
C28 C27 1.11(3) .
C27 C28A 1.46(6) .
C29 C30 1.459(15) .
C30 C31 1.70(3) .
C30 C31A 1.55(3) .
C32 C31 1.33(4) .
C33 C34 1.545(17) .
C33 C34A 1.576(13) .
C34 C35 1.552(9) .
C35 C36 1.494(19) .
C36 C35A 1.445(14) .
C32A C31A 1.47(4) .
C35A C34A 1.538(8) .
